data_2211279
loop_
_publ_author_name
'Seena, E. B.'
'Prathapachandra Kurup, M. R.'

_publ_section_title
;
 2-[5-(Cyclohexylamino)-1,3,4-thiadiazol-2-yl]phenol
;
_journal_coeditor_code BH2055
_journal_issue 12
_journal_name_full 'Acta Crystallographica Section E'
_journal_page_first o5627
_journal_page_last o5629
_journal_paper_doi 10.1107/S1600536806046988
_journal_volume 62
_journal_year 2006
_chemical_formula_iupac 'C14 H17 N3 O S'
_chemical_formula_moiety 'C14 H17 N3 O S'
_chemical_formula_sum 'C14 H17 N3 O S'
_chemical_formula_weight 275.37
_chemical_name_systematic
;
2-[5-(Cyclohexylamino)-1,3,4-thiadiazol-2-yl]phenol
;
_space_group_IT_number 14
_symmetry_cell_setting monoclinic
_symmetry_space_group_name_Hall '-P 2ybc'
_symmetry_space_group_name_H-M 'P 1 21/c 1'
_atom_sites_solution_hydrogens geom
_atom_sites_solution_primary direct
_atom_sites_solution_secondary difmap
_audit_creation_method SHELXL97
_cell_angle_alpha 90.00
_cell_angle_beta 95.65(2)
_cell_angle_gamma 90.00
_cell_formula_units_Z 4
_cell_length_a 7.9402(16)
_cell_length_b 10.5702(10)
_cell_length_c 16.545(6)
_cell_measurement_reflns_used 6819
_cell_measurement_temperature 293(2)
_cell_measurement_theta_max 32.1991
_cell_measurement_theta_min 3.1286
_cell_volume 1381.9(6)
_computing_cell_refinement 'CrysAlis RED (Oxford Diffraction, 2006)'
_computing_data_collection 'CrysAlis CCD (Oxford Diffraction, 2006)'
_computing_data_reduction 'CrysAlis RED'
_computing_molecular_graphics
;
ORTEP-3 (Farrugia, 1997) and PLATON (Spek, 2003)
;
_computing_publication_material SHELXL97
_computing_structure_refinement 'SHELXL97 (Sheldrick, 1997)'
_computing_structure_solution 'SHELXS97 (Sheldrick, 1997)'
_diffrn_ambient_temperature 293(2)
_diffrn_detector_area_resol_mean 15.9948
_diffrn_measured_fraction_theta_full 0.999
_diffrn_measured_fraction_theta_max 0.999
_diffrn_measurement_device_type 'Oxford Diffraction Xcalibur-S'
_diffrn_measurement_method \w
_diffrn_radiation_monochromator graphite
_diffrn_radiation_source 'Enhance (Mo) X-ray Source'
_diffrn_radiation_type MoK\a
_diffrn_radiation_wavelength 0.71073
_diffrn_reflns_av_R_equivalents 0.0288
_diffrn_reflns_av_sigmaI/netI 0.0233
_diffrn_reflns_limit_h_max 10
_diffrn_reflns_limit_h_min -10
_diffrn_reflns_limit_k_max 13
_diffrn_reflns_limit_k_min -13
_diffrn_reflns_limit_l_max 21
_diffrn_reflns_limit_l_min -21
_diffrn_reflns_number 16447
_diffrn_reflns_theta_full 27.49
_diffrn_reflns_theta_max 27.49
_diffrn_reflns_theta_min 3.14
_diffrn_standards_decay_% 0
_diffrn_standards_interval_count 0
_diffrn_standards_interval_time 0
_diffrn_standards_number 0
_exptl_absorpt_coefficient_mu 0.230
_exptl_absorpt_correction_T_max 0.9623
_exptl_absorpt_correction_T_min 0.9279
_exptl_absorpt_correction_type multi-scan
_exptl_absorpt_process_details '(CrysAlis RED; Oxford Diffraction, 2006)'
_exptl_crystal_colour 'intense gold'
_exptl_crystal_density_diffrn 1.324
_exptl_crystal_density_method 'not measured'
_exptl_crystal_description block
_exptl_crystal_F_000 584
_exptl_crystal_size_max 0.33
_exptl_crystal_size_mid 0.26
_exptl_crystal_size_min 0.21
_refine_diff_density_max 0.236
_refine_diff_density_min -0.185
_refine_ls_extinction_method none
_refine_ls_goodness_of_fit_ref 1.013
_refine_ls_hydrogen_treatment mixed
_refine_ls_matrix_type full
_refine_ls_number_parameters 180
_refine_ls_number_reflns 3173
_refine_ls_number_restraints 0
_refine_ls_restrained_S_all 1.013
_refine_ls_R_factor_all 0.0672
_refine_ls_R_factor_gt 0.0456
_refine_ls_shift/su_max 0.000
_refine_ls_shift/su_mean 0.000
_refine_ls_structure_factor_coef Fsqd
_refine_ls_weighting_details 'calc w=1/[\s^2^(Fo^2^)+(0.0601P)^2^+0.2525P] where P=(Fo^2^+2Fc^2^)/3'
_refine_ls_weighting_scheme calc
_refine_ls_wR_factor_gt 0.1022
_refine_ls_wR_factor_ref 0.1124
_reflns_number_gt 2483
_reflns_number_total 3173
_reflns_threshold_expression I>2\s(I)
_cod_data_source_file bh2055.cif
_cod_data_source_block I
_cod_original_sg_symbol_H-M 'P 21/c'
_cod_database_code 2211279
_cod_database_fobs_code 2211279

loop_
_symmetry_equiv_pos_as_xyz
'x, y, z'
'-x, y+1/2, -z+1/2'
'-x, -y, -z'
'x, -y-1/2, z-1/2'

loop_
_atom_site_type_symbol
_atom_site_label
_atom_site_fract_x
_atom_site_fract_y
_atom_site_fract_z
_atom_site_U_iso_or_equiv
_atom_site_adp_type
_atom_site_calc_flag
_atom_site_refinement_flags
_atom_site_occupancy
C C1 0.3261(2) 0.35076(17) 0.99082(11) 0.0442(4) Uani d . 1
C C2 0.3693(2) 0.14868(17) 1.05501(10) 0.0399(4) Uani d . 1
C C3 0.3701(2) 0.01833(16) 1.08459(11) 0.0410(4) Uani d . 1
C C4 0.4751(2) -0.01582(18) 1.15407(12) 0.0470(4) Uani d . 1
C C5 0.4726(3) -0.13888(19) 1.18317(13) 0.0572(5) Uani d . 1
H H5 0.5404 -0.1608 1.2301 0.069 Uiso calc R 1
C C6 0.3708(3) -0.22840(19) 1.14326(14) 0.0596(5) Uani d . 1
H H6 0.3709 -0.3108 1.1629 0.071 Uiso calc R 1
C C7 0.2686(3) -0.19674(19) 1.07426(14) 0.0605(5) Uani d . 1
H H7 0.2003 -0.2578 1.0470 0.073 Uiso calc R 1
C C8 0.2676(3) -0.07452(19) 1.04560(12) 0.0533(5) Uani d . 1
H H8 0.1971 -0.0535 0.9993 0.064 Uiso calc R 1
C C9 0.1350(2) 0.45879(17) 0.88503(11) 0.0453(4) Uani d . 1
H H9 0.0519 0.3951 0.8977 0.054 Uiso calc R 1
C C10 0.1877(3) 0.4296(2) 0.80201(13) 0.0590(5) Uani d . 1
H H10A 0.2312 0.3438 0.8014 0.071 Uiso calc R 1
H H10B 0.2778 0.4866 0.7903 0.071 Uiso calc R 1
C C11 0.0397(3) 0.4432(2) 0.73650(13) 0.0630(6) Uani d . 1
H H11A 0.0792 0.4294 0.6835 0.076 Uiso calc R 1
H H11B -0.0449 0.3794 0.7445 0.076 Uiso calc R 1
C C12 -0.0395(3) 0.5734(2) 0.73904(13) 0.0591(5) Uani d . 1
H H12A 0.0420 0.6368 0.7261 0.071 Uiso calc R 1
H H12B -0.1363 0.5785 0.6986 0.071 Uiso calc R 1
C C13 -0.0950(2) 0.5997(2) 0.82148(13) 0.0566(5) Uani d . 1
H H13A -0.1838 0.5408 0.8323 0.068 Uiso calc R 1
H H13B -0.1409 0.6847 0.8225 0.068 Uiso calc R 1
C C14 0.0523(3) 0.58696(19) 0.88719(12) 0.0548(5) Uani d . 1
H H14A 0.1354 0.6520 0.8797 0.066 Uiso calc R 1
H H14B 0.0116 0.5997 0.9400 0.066 Uiso calc R 1
N N1 0.2764(2) 0.45366(16) 0.94827(11) 0.0581(5) Uani d . 1
N N2 0.45465(18) 0.35072(14) 1.04720(10) 0.0476(4) Uani d . 1
N N3 0.47644(19) 0.23403(14) 1.08354(10) 0.0465(4) Uani d . 1
O O1 0.5802(2) 0.06802(15) 1.19519(10) 0.0688(5) Uani d . 1
S S1 0.22390(6) 0.20511(4) 0.97814(3) 0.04692(15) Uani d . 1
H H1N 0.348(3) 0.513(2) 0.9501(13) 0.059(6) Uiso d . 1
H H101 0.571(4) 0.138(3) 1.1689(18) 0.104(10) Uiso d . 1

loop_
_atom_site_aniso_label
_atom_site_aniso_U_11
_atom_site_aniso_U_22
_atom_site_aniso_U_33
_atom_site_aniso_U_12
_atom_site_aniso_U_13
_atom_site_aniso_U_23
C1 0.0398(9) 0.0433(9) 0.0484(10) -0.0070(7) -0.0012(7) 0.0000(8)
C2 0.0367(8) 0.0423(9) 0.0404(9) 0.0002(7) 0.0017(7) -0.0015(7)
C3 0.0396(9) 0.0392(9) 0.0448(9) 0.0017(7) 0.0070(7) -0.0021(7)
C4 0.0421(9) 0.0446(10) 0.0535(11) 0.0031(8) 0.0011(8) -0.0022(8)
C5 0.0533(11) 0.0511(12) 0.0661(13) 0.0091(9) 0.0000(10) 0.0114(10)
C6 0.0615(13) 0.0405(11) 0.0784(14) 0.0021(9) 0.0154(11) 0.0084(10)
C7 0.0653(13) 0.0461(11) 0.0704(14) -0.0140(10) 0.0084(11) -0.0046(10)
C8 0.0560(11) 0.0508(11) 0.0516(11) -0.0082(9) -0.0020(9) -0.0007(9)
C9 0.0392(9) 0.0421(9) 0.0527(10) -0.0086(7) -0.0046(8) 0.0096(8)
C10 0.0530(11) 0.0572(12) 0.0674(13) 0.0082(9) 0.0083(10) 0.0020(10)
C11 0.0692(14) 0.0704(14) 0.0488(11) 0.0059(11) 0.0026(10) -0.0015(10)
C12 0.0582(12) 0.0601(13) 0.0568(12) -0.0004(10) -0.0053(9) 0.0151(10)
C13 0.0490(11) 0.0545(11) 0.0643(13) 0.0085(9) -0.0036(9) 0.0036(10)
C14 0.0546(11) 0.0536(11) 0.0544(11) 0.0020(9) -0.0027(9) -0.0034(9)
N1 0.0489(9) 0.0467(9) 0.0736(12) -0.0152(8) -0.0191(8) 0.0169(8)
N2 0.0432(8) 0.0409(8) 0.0560(9) -0.0060(7) -0.0092(7) 0.0041(7)
N3 0.0440(8) 0.0411(8) 0.0522(9) -0.0029(6) -0.0060(7) 0.0021(7)
O1 0.0713(10) 0.0515(9) 0.0763(11) -0.0037(7) -0.0300(8) 0.0072(8)
S1 0.0454(3) 0.0443(3) 0.0483(3) -0.0091(2) -0.00922(18) 0.0029(2)

loop_
_atom_type_symbol
_atom_type_description
_atom_type_scat_dispersion_real
_atom_type_scat_dispersion_imag
_atom_type_scat_source
C C 0.0033 0.0016 'International Tables Vol C Tables 4.2.6.8 and 6.1.1.4'
H H 0.0000 0.0000 'International Tables Vol C Tables 4.2.6.8 and 6.1.1.4'
N N 0.0061 0.0033 'International Tables Vol C Tables 4.2.6.8 and 6.1.1.4'
O O 0.0106 0.0060 'International Tables Vol C Tables 4.2.6.8 and 6.1.1.4'
S S 0.1246 0.1234 'International Tables Vol C Tables 4.2.6.8 and 6.1.1.4'

loop_
_geom_angle_atom_site_label_1
_geom_angle_atom_site_label_2
_geom_angle_atom_site_label_3
_geom_angle
_geom_angle_publ_flag
N2 C1 N1 122.95(16) y
N2 C1 S1 113.91(13) y
N1 C1 S1 123.13(14) y
N3 C2 C3 123.56(16) y
N3 C2 S1 113.12(13) y
C3 C2 S1 123.33(13) y
C8 C3 C4 118.21(17) ?
C8 C3 C2 121.75(16) ?
C4 C3 C2 120.04(16) ?
O1 C4 C5 117.94(18) ?
O1 C4 C3 122.14(17) ?
C5 C4 C3 119.91(18) ?
C6 C5 C4 120.53(19) ?
C6 C5 H5 119.7 ?
C4 C5 H5 119.7 ?
C5 C6 C7 120.24(19) ?
C5 C6 H6 119.9 ?
C7 C6 H6 119.9 ?
C6 C7 C8 119.83(19) ?
C6 C7 H7 120.1 ?
C8 C7 H7 120.1 ?
C7 C8 C3 121.25(19) ?
C7 C8 H8 119.4 ?
C3 C8 H8 119.4 ?
N1 C9 C14 108.84(16) y
N1 C9 C10 112.56(16) y
C14 C9 C10 111.51(16) ?
N1 C9 H9 107.9 ?
C14 C9 H9 107.9 ?
C10 C9 H9 107.9 ?
C9 C10 C11 111.41(16) ?
C9 C10 H10A 109.3 ?
C11 C10 H10A 109.3 ?
C9 C10 H10B 109.3 ?
C11 C10 H10B 109.3 ?
H10A C10 H10B 108.0 ?
C12 C11 C10 111.02(18) ?
C12 C11 H11A 109.4 ?
C10 C11 H11A 109.4 ?
C12 C11 H11B 109.4 ?
C10 C11 H11B 109.4 ?
H11A C11 H11B 108.0 ?
C13 C12 C11 110.68(17) ?
C13 C12 H12A 109.5 ?
C11 C12 H12A 109.5 ?
C13 C12 H12B 109.5 ?
C11 C12 H12B 109.5 ?
H12A C12 H12B 108.1 ?
C12 C13 C14 111.06(16) ?
C12 C13 H13A 109.4 ?
C14 C13 H13A 109.4 ?
C12 C13 H13B 109.4 ?
C14 C13 H13B 109.4 ?
H13A C13 H13B 108.0 ?
C9 C14 C13 111.63(16) ?
C9 C14 H14A 109.3 ?
C13 C14 H14A 109.3 ?
C9 C14 H14B 109.3 ?
C13 C14 H14B 109.3 ?
H14A C14 H14B 108.0 ?
C1 N1 C9 125.16(16) ?
C1 N1 H1N 115.1(15) ?
C9 N1 H1N 117.7(15) ?
C1 N2 N3 111.48(14) ?
C2 N3 N2 114.51(15) ?
C4 O1 H101 107(2) y
C2 S1 C1 86.98(9) y

loop_
_geom_bond_atom_site_label_1
_geom_bond_atom_site_label_2
_geom_bond_distance
_geom_bond_publ_flag
C1 N2 1.313(2) y
C1 N1 1.334(2) y
C1 S1 1.7432(18) y
C2 N3 1.297(2) y
C2 C3 1.462(2) ?
C2 S1 1.7369(18) ?
C3 C8 1.392(3) ?
C3 C4 1.400(3) ?
C4 O1 1.354(2) y
C4 C5 1.388(3) ?
C5 C6 1.371(3) ?
C5 H5 0.9300 ?
C6 C7 1.375(3) ?
C6 H6 0.9300 ?
C7 C8 1.376(3) ?
C7 H7 0.9300 ?
C8 H8 0.9300 ?
C9 N1 1.458(2) ?
C9 C14 1.508(3) ?
C9 C10 1.507(3) ?
C9 H9 0.9800 ?
C10 C11 1.525(3) ?
C10 H10A 0.9700 ?
C10 H10B 0.9700 ?
C11 C12 1.516(3) ?
C11 H11A 0.9700 ?
C11 H11B 0.9700 ?
C12 C13 1.500(3) ?
C12 H12A 0.9700 ?
C12 H12B 0.9700 ?
C13 C14 1.522(3) ?
C13 H13A 0.9700 ?
C13 H13B 0.9700 ?
C14 H14A 0.9700 ?
C14 H14B 0.9700 ?
N1 H1N 0.85(2) y
N2 N3 1.376(2) y
O1 H101 0.86(3) y

loop_
_geom_hbond_atom_site_label_D
_geom_hbond_atom_site_label_H
_geom_hbond_atom_site_label_A
_geom_hbond_site_symmetry_A
_geom_hbond_distance_DH
_geom_hbond_distance_HA
_geom_hbond_distance_DA
_geom_hbond_angle_DHA
_geom_hbond_publ_flag
O1 H101 N3 1_555 0.86(3) 1.84(3) 2.621(2) 151(3) yes
N1 H1N N2 3_667 0.85(2) 2.13(2) 2.968(2) 175(2) yes

loop_
_geom_torsion_atom_site_label_1
_geom_torsion_atom_site_label_2
_geom_torsion_atom_site_label_3
_geom_torsion_atom_site_label_4
_geom_torsion
N3 C2 C3 C8 -171.52(18)
S1 C2 C3 C8 8.7(3)
N3 C2 C3 C4 8.8(3)
S1 C2 C3 C4 -170.99(14)
C8 C3 C4 O1 179.22(18)
C2 C3 C4 O1 -1.1(3)
C8 C3 C4 C5 -1.3(3)
C2 C3 C4 C5 178.41(18)
O1 C4 C5 C6 -178.87(19)
C3 C4 C5 C6 1.6(3)
C4 C5 C6 C7 -0.7(3)
C5 C6 C7 C8 -0.5(3)
C6 C7 C8 C3 0.8(3)
C4 C3 C8 C7 0.1(3)
C2 C3 C8 C7 -179.61(19)
N1 C9 C10 C11 -176.67(17)
C14 C9 C10 C11 -54.0(2)
C9 C10 C11 C12 55.2(2)
C10 C11 C12 C13 -56.6(2)
C11 C12 C13 C14 56.7(2)
N1 C9 C14 C13 178.99(16)
C10 C9 C14 C13 54.2(2)
C12 C13 C14 C9 -55.8(2)
N2 C1 N1 C9 179.85(18)
S1 C1 N1 C9 -1.5(3)
C14 C9 N1 C1 146.0(2)
C10 C9 N1 C1 -89.9(2)
N1 C1 N2 N3 178.19(18)
S1 C1 N2 N3 -0.6(2)
C3 C2 N3 N2 179.73(16)
S1 C2 N3 N2 -0.5(2)
C1 N2 N3 C2 0.7(2)
N3 C2 S1 C1 0.12(14)
C3 C2 S1 C1 179.91(16)
N2 C1 S1 C2 0.28(15)
N1 C1 S1 C2 -178.49(19)

loop_
_cod_related_entry_id
_cod_related_entry_database
_cod_related_entry_code
1 ChemSpider 21126046
